data_4030138
loop_
_publ_author_name
'Yang, Bo'
'Zheng, Li-Mei'
'Gao, Zhong-Zheng'
'Xiao, Xin'
'Zhu, Qian-Jiang'
'Xue, Sai-Feng'
'Tao, Zhu'
'Liu, Jing-Xin'
'Wei, Gang'

_publ_section_title
;
 Extended and contorted conformations of alkanediammonium ions in
 symmetrical \a,\a',\d,\d'-tetramethylcucurbit[6]uril cavity.
;
_journal_issue 22
_journal_name_full 'The Journal of organic chemistry'
_journal_page_first 11194
_journal_page_last 11198
_journal_paper_doi 10.1021/jo502255x
_journal_volume 79
_journal_year 2014
_chemical_formula_sum 'C50 H86 N28 O26'
_chemical_formula_weight 1495.47
_chemical_name_systematic
; 
 ? 
;
_space_group_IT_number 2
_symmetry_cell_setting triclinic
_symmetry_space_group_name_Hall '-P 1'
_symmetry_space_group_name_H-M 'P -1'
_atom_sites_solution_hydrogens geom
_atom_sites_solution_primary direct
_atom_sites_solution_secondary difmap
_audit_creation_method SHELXL-97
_cell_angle_alpha 94.292(4)
_cell_angle_beta 111.107(3)
_cell_angle_gamma 104.547(4)
_cell_formula_units_Z 1
_cell_length_a 11.6609(12)
_cell_length_b 12.2150(13)
_cell_length_c 12.4769(13)
_cell_measurement_reflns_used 4578
_cell_measurement_temperature 296(2)
_cell_measurement_theta_max 24.23
_cell_measurement_theta_min 2.21
_cell_volume 1577.7(3)
_computing_cell_refinement 'Bruker SMART'
_computing_data_collection 'Bruker SMART'
_computing_data_reduction 'Bruker SAINT'
_computing_molecular_graphics 'Bruker SHELXTL'
_computing_publication_material 'Bruker SHELXTL'
_computing_structure_refinement 'SHELXL-97 (Sheldrick, 1997)'
_computing_structure_solution 'SHELXS-97 (Sheldrick, 1990)'
_diffrn_ambient_temperature 296(2)
_diffrn_measured_fraction_theta_full 0.964
_diffrn_measured_fraction_theta_max 0.964
_diffrn_measurement_device_type 'Bruker Smart Apex CCD area detector'
_diffrn_measurement_method 'phi and omega scans'
_diffrn_radiation_monochromator graphite
_diffrn_radiation_source 'fine-focus sealed tube'
_diffrn_radiation_type MoK\a
_diffrn_radiation_wavelength 0.71073
_diffrn_reflns_av_R_equivalents 0.0325
_diffrn_reflns_av_sigmaI/netI 0.0368
_diffrn_reflns_limit_h_max 14
_diffrn_reflns_limit_h_min -14
_diffrn_reflns_limit_k_max 15
_diffrn_reflns_limit_k_min -14
_diffrn_reflns_limit_l_max 14
_diffrn_reflns_limit_l_min -15
_diffrn_reflns_number 17139
_diffrn_reflns_theta_full 25.99
_diffrn_reflns_theta_max 25.99
_diffrn_reflns_theta_min 1.75
_diffrn_standards_decay_% none
_exptl_absorpt_coefficient_mu 0.128
_exptl_absorpt_correction_T_max 0.9662
_exptl_absorpt_correction_T_min 0.9565
_exptl_absorpt_correction_type multi-scan
_exptl_absorpt_process_details 'SADABS; Bruker, 2000'
_exptl_crystal_colour colorless
_exptl_crystal_density_diffrn 1.574
_exptl_crystal_density_meas ?
_exptl_crystal_density_method 'not measured'
_exptl_crystal_description block
_exptl_crystal_F_000 790
_exptl_crystal_size_max 0.35
_exptl_crystal_size_mid 0.32
_exptl_crystal_size_min 0.27
_refine_diff_density_max 0.894
_refine_diff_density_min -0.549
_refine_diff_density_rms 0.079
_refine_ls_extinction_method none
_refine_ls_goodness_of_fit_ref 1.039
_refine_ls_hydrogen_treatment constr
_refine_ls_matrix_type full
_refine_ls_number_parameters 469
_refine_ls_number_reflns 5975
_refine_ls_number_restraints 0
_refine_ls_restrained_S_all 1.039
_refine_ls_R_factor_all 0.0917
_refine_ls_R_factor_gt 0.0679
_refine_ls_shift/su_max 0.002
_refine_ls_shift/su_mean 0.000
_refine_ls_structure_factor_coef Fsqd
_refine_ls_weighting_details 'calc w=1/[\s^2^(Fo^2^)+(0.1687P)^2^+0.4256P] where P=(Fo^2^+2Fc^2^)/3'
_refine_ls_weighting_scheme calc
_refine_ls_wR_factor_gt 0.2144
_refine_ls_wR_factor_ref 0.2481
_reflns_number_gt 4196
_reflns_number_total 5975
_reflns_threshold_expression >2sigma(I)
_cod_data_source_file jo502255x_si_006.cif
_cod_data_source_block TMeQ[6]+C10
_cod_depositor_comments
;
The following automatic conversions were performed:

'_symmetry_cell_setting' value 'Triclinic' changed to 'triclinic'
according to
/home/saulius/struct/COD-crude-data--automatic-downloads/rss-feeds/ACS/lib/dictionaries/cif_core.dic
dictionary named 'cif_core.dic' version 2.4.2 from
2011-04-26.

'_exptl_absorpt_correction_type' value 'multi scan'
changed to 'multi-scan' according to
/home/saulius/struct/COD-crude-data--automatic-downloads/rss-feeds/ACS/lib/dictionaries/cif_core.dic
dictionary named 'cif_core.dic' version 2.4.2 from 2011-04-26.

Automatic conversion script
Id: cif_fix_values 2827 2014-09-09 07:05:25Z andrius 

The following automatic conversions were performed:

'_exptl_crystal_density_meas' value 'not measured' was changed to '?'
- the value is perceived as not measured.

Automatic conversion script
Id: cif_fix_values 3008 2015-01-20 13:52:24Z robertas 

 Adding full bibliography for 4030138--4030142.cif.
;
_cod_original_sg_symbol_H-M P-1
_cod_database_code 4030138

loop_
_symmetry_equiv_pos_as_xyz
'x, y, z'
'-x, -y, -z'

loop_
_atom_site_label
_atom_site_type_symbol
_atom_site_fract_x
_atom_site_fract_y
_atom_site_fract_z
_atom_site_U_iso_or_equiv
_atom_site_adp_type
_atom_site_occupancy
_atom_site_symmetry_multiplicity
_atom_site_calc_flag
_atom_site_refinement_flags
O6 O 0.5962(2) 0.47381(19) 0.1565(2) 0.0452(6) Uani 1 1 d .
O5 O 0.5312(2) 0.7989(2) 0.78683(19) 0.0460(6) Uani 1 1 d .
O4 O 0.9635(2) 0.6335(2) 0.7064(2) 0.0456(6) Uani 1 1 d .
O3 O 0.8425(2) 0.69430(19) 0.4020(2) 0.0465(6) Uani 1 1 d .
O2 O 0.4231(2) 0.8551(2) 0.4980(2) 0.0483(6) Uani 1 1 d .
O1 O 0.8337(2) 0.3656(2) 0.7541(2) 0.0468(6) Uani 1 1 d .
N12 N 0.8768(2) 0.7837(2) 0.7083(2) 0.0362(6) Uani 1 1 d .
N11 N 0.6797(2) 0.7759(2) 0.3250(2) 0.0346(6) Uani 1 1 d .
N10 N 0.5132(2) 0.8389(2) 0.3634(2) 0.0373(6) Uani 1 1 d .
N9 N 0.6417(2) 0.8976(2) 0.5502(2) 0.0357(6) Uani 1 1 d .
N8 N 0.7949(2) 0.4834(2) 0.8809(2) 0.0389(6) Uani 1 1 d .
N7 N 0.3497(2) 0.6865(2) 0.2070(2) 0.0358(6) Uani 1 1 d .
N6 N 0.8780(2) 0.6717(2) 0.8405(2) 0.0379(6) Uani 1 1 d .
N5 N 0.5158(2) 0.6277(2) 0.1633(2) 0.0360(6) Uani 1 1 d .
N4 N 0.7090(2) 0.7371(2) 0.8722(2) 0.0371(6) Uani 1 1 d .
N3 N 0.7125(2) 0.8534(2) 0.7449(2) 0.0366(6) Uani 1 1 d .
N2 N 0.8073(2) 0.8313(2) 0.5130(2) 0.0360(6) Uani 1 1 d .
N1 N 0.3790(2) 0.4519(2) 0.0953(2) 0.0371(6) Uani 1 1 d .
C20 C 0.8410(3) 0.7659(3) 0.8815(2) 0.0351(6) Uani 1 1 d .
H20A H 0.9019 0.8056 0.9604 0.042 Uiso 1 1 calc R
C19 C 0.7822(3) 0.7597(2) 0.4118(3) 0.0347(7) Uani 1 1 d .
C18 C 0.6369(3) 0.7187(3) 0.2054(3) 0.0377(7) Uani 1 1 d .
H18A H 0.6285 0.7756 0.1551 0.045 Uiso 1 1 calc R
H18B H 0.7027 0.6866 0.1988 0.045 Uiso 1 1 calc R
C17 C 0.9116(2) 0.6899(2) 0.7468(3) 0.0349(7) Uani 1 1 d .
C16 C 0.5161(3) 0.8623(2) 0.4731(3) 0.0346(6) Uani 1 1 d .
C15 C 0.6390(3) 0.7960(2) 0.7992(2) 0.0347(7) Uani 1 1 d .
C14 C 0.8424(3) 0.8453(2) 0.7905(2) 0.0334(6) Uani 1 1 d .
H14A H 0.9057 0.9210 0.8270 0.040 Uiso 1 1 calc R
C13 C 0.9139(3) 0.8353(3) 0.6206(3) 0.0373(7) Uani 1 1 d .
H13A H 0.9692 0.7964 0.6020 0.045 Uiso 1 1 calc R
H13B H 0.9641 0.9150 0.6535 0.045 Uiso 1 1 calc R
C12 C 0.3910(3) 0.6472(3) 0.1178(2) 0.0349(6) Uani 1 1 d .
H12A H 0.3856 0.6974 0.0596 0.042 Uiso 1 1 calc R
C11 C 0.9061(3) 0.5817(3) 0.9063(3) 0.0396(7) Uani 1 1 d .
H11A H 0.9710 0.5561 0.8892 0.048 Uiso 1 1 calc R
H11B H 0.9420 0.6137 0.9891 0.048 Uiso 1 1 calc R
C10 C 0.7662(3) 0.3854(3) 0.8037(3) 0.0369(7) Uani 1 1 d .
C9 C 0.6640(3) 0.6710(2) 0.9477(3) 0.0366(7) Uani 1 1 d .
H9A H 0.5933 0.6940 0.9558 0.044 Uiso 1 1 calc R
H9B H 0.7330 0.6881 1.0246 0.044 Uiso 1 1 calc R
C8 C 0.6409(3) 0.8730(2) 0.3596(3) 0.0342(6) Uani 1 1 d .
C7 C 0.5066(3) 0.5130(3) 0.1414(2) 0.0353(7) Uani 1 1 d .
C6 C 0.6744(3) 0.9355(3) 0.6729(3) 0.0385(7) Uani 1 1 d .
H6A H 0.7442 1.0070 0.7003 0.046 Uiso 1 1 calc R
H6B H 0.6006 0.9510 0.6822 0.046 Uiso 1 1 calc R
C5 C 0.7041(3) 0.4754(2) 0.9369(2) 0.0343(6) Uani 1 1 d .
H5A H 0.7471 0.4847 1.0219 0.041 Uiso 1 1 calc R
C4 C 0.7333(3) 0.9136(2) 0.4943(2) 0.0329(6) Uani 1 1 d .
C3 C 0.3925(3) 0.8067(3) 0.2620(3) 0.0408(7) Uani 1 1 d .
H3A H 0.4020 0.8542 0.2050 0.049 Uiso 1 1 calc R
H3B H 0.3266 0.8225 0.2854 0.049 Uiso 1 1 calc R
C2 C 0.8213(3) 1.0356(3) 0.5273(3) 0.0479(8) Uani 1 1 d .
H2A H 0.8734 1.0526 0.6096 0.072 Uiso 1 1 calc R
H2B H 0.7706 1.0878 0.5088 0.072 Uiso 1 1 calc R
H2C H 0.8759 1.0442 0.4845 0.072 Uiso 1 1 calc R
C1 C 0.6503(4) 0.9653(3) 0.2856(3) 0.0512(8) Uani 1 1 d .
H1A H 0.5917 0.9341 0.2060 0.077 Uiso 1 1 calc R
H1B H 0.7367 0.9914 0.2892 0.077 Uiso 1 1 calc R
H1C H 0.6285 1.0287 0.3147 0.077 Uiso 1 1 calc R
O3W O 0.0690(3) 0.8234(3) 0.1685(3) 0.0765(9) Uani 1 1 d .
O2W O -0.1297(3) 0.9019(3) 0.1894(4) 0.0932(11) Uani 1 1 d .
O1W O 0.9035(3) 0.5653(3) 0.2376(3) 0.0732(9) Uani 1 1 d .
N13 N 0.7621(3) 0.3352(3) 0.2524(3) 0.0618(8) Uani 1 1 d .
H13C H 0.7563 0.2772 0.2011 0.093 Uiso 1 1 calc R
H13D H 0.8260 0.3962 0.2579 0.093 Uiso 1 1 calc R
H13E H 0.6884 0.3527 0.2286 0.093 Uiso 1 1 calc R
C21 C 0.5511(6) 0.5414(5) 0.5039(7) 0.117(2) Uani 1 1 d .
H21A H 0.5679 0.6040 0.5654 0.140 Uiso 1 1 calc R
H21B H 0.5305 0.5705 0.4312 0.140 Uiso 1 1 calc R
C22 C 0.6735(6) 0.5080(6) 0.5285(6) 0.111(2) Uani 1 1 d .
H22A H 0.7429 0.5772 0.5406 0.133 Uiso 1 1 calc R
H22B H 0.6938 0.4791 0.6013 0.133 Uiso 1 1 calc R
C23 C 0.6726(4) 0.4252(4) 0.4425(4) 0.0729(12) Uani 1 1 d .
H23A H 0.6443 0.4510 0.3683 0.087 Uiso 1 1 calc R
H23B H 0.6082 0.3540 0.4356 0.087 Uiso 1 1 calc R
C24 C 0.7977(5) 0.3981(5) 0.4606(4) 0.0841(15) Uani 1 1 d .
H24A H 0.8298 0.3773 0.5371 0.101 Uiso 1 1 calc R
H24B H 0.8606 0.4674 0.4609 0.101 Uiso 1 1 calc R
C25 C 0.7883(5) 0.3007(5) 0.3687(5) 0.0906(17) Uani 1 1 d .
H25A H 0.8684 0.2811 0.3942 0.109 Uiso 1 1 calc R
H25B H 0.7198 0.2328 0.3620 0.109 Uiso 1 1 calc R
N01 N 0.8164(4) 0.1385(4) 0.0464(4) 0.0752(10) Uani 1 1 d .
O03 O 0.8120(4) 0.2281(4) 0.0088(4) 0.1057(13) Uani 1 1 d .
O02 O 0.8472(5) 0.0638(4) 0.0011(4) 0.1231(15) Uani 1 1 d .
O01 O 0.7960(4) 0.1239(4) 0.1365(4) 0.1087(13) Uani 1 1 d .
O4W O 0.4893(5) 0.8757(4) 0.9818(4) 0.1234(16) Uani 1 1 d .

loop_
_atom_site_aniso_label
_atom_site_aniso_U_11
_atom_site_aniso_U_22
_atom_site_aniso_U_33
_atom_site_aniso_U_23
_atom_site_aniso_U_13
_atom_site_aniso_U_12
O6 0.0400(12) 0.0469(13) 0.0562(14) 0.0095(10) 0.0219(10) 0.0211(10)
O5 0.0409(12) 0.0623(15) 0.0450(13) 0.0105(11) 0.0221(10) 0.0246(10)
O4 0.0428(12) 0.0536(13) 0.0506(13) 0.0094(11) 0.0223(11) 0.0256(10)
O3 0.0493(13) 0.0501(13) 0.0500(13) 0.0058(10) 0.0228(11) 0.0278(11)
O2 0.0395(12) 0.0572(14) 0.0572(14) 0.0073(11) 0.0267(11) 0.0191(10)
O1 0.0375(11) 0.0526(13) 0.0548(14) 0.0017(11) 0.0223(10) 0.0175(10)
N12 0.0372(13) 0.0427(14) 0.0355(13) 0.0079(11) 0.0170(11) 0.0191(11)
N11 0.0338(12) 0.0401(14) 0.0324(13) 0.0032(10) 0.0135(10) 0.0154(10)
N10 0.0286(12) 0.0420(14) 0.0390(14) -0.0007(11) 0.0110(11) 0.0127(10)
N9 0.0365(13) 0.0414(14) 0.0354(13) 0.0073(10) 0.0169(11) 0.0179(10)
N8 0.0350(13) 0.0387(14) 0.0422(14) 0.0026(11) 0.0153(11) 0.0108(11)
N7 0.0313(12) 0.0374(13) 0.0375(13) -0.0003(10) 0.0123(10) 0.0120(10)
N6 0.0380(13) 0.0402(14) 0.0408(14) 0.0096(11) 0.0158(11) 0.0194(11)
N5 0.0312(12) 0.0387(14) 0.0369(13) 0.0009(10) 0.0115(10) 0.0128(10)
N4 0.0392(13) 0.0380(13) 0.0400(14) 0.0102(11) 0.0189(11) 0.0156(11)
N3 0.0355(13) 0.0458(14) 0.0350(13) 0.0092(11) 0.0166(11) 0.0183(11)
N2 0.0363(13) 0.0426(14) 0.0331(13) 0.0059(10) 0.0132(11) 0.0193(11)
N1 0.0376(13) 0.0370(14) 0.0383(14) 0.0067(11) 0.0145(11) 0.0145(10)
C20 0.0335(14) 0.0392(16) 0.0299(14) 0.0011(12) 0.0099(12) 0.0119(12)
C19 0.0356(15) 0.0376(16) 0.0356(16) 0.0058(12) 0.0183(13) 0.0129(12)
C18 0.0368(15) 0.0440(17) 0.0338(15) -0.0007(13) 0.0179(13) 0.0108(12)
C17 0.0253(13) 0.0399(16) 0.0356(16) 0.0019(12) 0.0080(12) 0.0106(11)
C16 0.0349(15) 0.0305(14) 0.0426(16) 0.0053(12) 0.0170(13) 0.0144(11)
C15 0.0360(15) 0.0395(16) 0.0284(14) -0.0015(12) 0.0122(12) 0.0136(12)
C14 0.0320(14) 0.0323(14) 0.0337(15) 0.0030(11) 0.0104(12) 0.0107(11)
C13 0.0288(14) 0.0494(18) 0.0366(16) 0.0093(13) 0.0128(12) 0.0163(12)
C12 0.0354(15) 0.0421(16) 0.0307(15) 0.0097(12) 0.0126(12) 0.0170(12)
C11 0.0319(15) 0.0452(17) 0.0398(17) 0.0087(13) 0.0088(13) 0.0159(13)
C10 0.0333(14) 0.0416(16) 0.0357(16) 0.0064(12) 0.0100(12) 0.0165(12)
C9 0.0425(16) 0.0383(16) 0.0334(15) 0.0043(12) 0.0193(13) 0.0138(13)
C8 0.0330(14) 0.0350(15) 0.0356(15) 0.0034(12) 0.0143(12) 0.0116(11)
C7 0.0361(15) 0.0454(17) 0.0290(15) 0.0068(12) 0.0157(12) 0.0156(13)
C6 0.0469(17) 0.0402(16) 0.0361(16) 0.0039(13) 0.0183(14) 0.0241(13)
C5 0.0357(15) 0.0389(16) 0.0283(14) 0.0057(12) 0.0103(12) 0.0145(12)
C4 0.0323(14) 0.0356(15) 0.0345(15) 0.0045(12) 0.0149(12) 0.0141(11)
C3 0.0339(15) 0.0395(16) 0.0445(18) 0.0004(13) 0.0072(13) 0.0177(13)
C2 0.0457(18) 0.0439(18) 0.0490(19) 0.0046(15) 0.0166(15) 0.0090(14)
C1 0.060(2) 0.049(2) 0.0454(19) 0.0132(15) 0.0191(17) 0.0178(16)
O3W 0.0712(19) 0.090(2) 0.0684(18) 0.0082(16) 0.0172(15) 0.0403(16)
O2W 0.077(2) 0.081(2) 0.134(3) 0.023(2) 0.055(2) 0.0242(17)
O1W 0.0525(15) 0.091(2) 0.0754(19) -0.0073(16) 0.0246(14) 0.0273(15)
N13 0.0528(18) 0.070(2) 0.068(2) 0.0184(17) 0.0234(16) 0.0279(16)
C21 0.114(5) 0.100(5) 0.119(5) -0.005(4) 0.034(4) 0.030(3)
C22 0.104(4) 0.128(5) 0.103(4) -0.002(4) 0.050(4) 0.031(4)
C23 0.072(3) 0.082(3) 0.064(3) 0.012(2) 0.018(2) 0.037(2)
C24 0.068(3) 0.126(4) 0.050(2) 0.021(3) 0.015(2) 0.024(3)
C25 0.086(3) 0.120(4) 0.125(4) 0.081(4) 0.070(3) 0.069(3)
N01 0.058(2) 0.085(3) 0.068(3) 0.020(2) 0.0129(18) 0.0130(19)
O03 0.081(2) 0.114(3) 0.109(3) 0.059(3) 0.017(2) 0.027(2)
O02 0.149(4) 0.107(3) 0.129(4) 0.012(3) 0.074(3) 0.038(3)
O01 0.139(4) 0.109(3) 0.085(3) 0.035(2) 0.053(3) 0.030(3)
O4W 0.187(5) 0.158(4) 0.086(3) 0.044(3) 0.082(3) 0.106(4)

loop_
_atom_type_symbol
_atom_type_description
_atom_type_scat_dispersion_real
_atom_type_scat_dispersion_imag
_atom_type_scat_source
C C 0.0033 0.0016 'International Tables Vol C Tables 4.2.6.8 and 6.1.1.4'
H H 0.0000 0.0000 'International Tables Vol C Tables 4.2.6.8 and 6.1.1.4'
N N 0.0061 0.0033 'International Tables Vol C Tables 4.2.6.8 and 6.1.1.4'
O O 0.0106 0.0060 'International Tables Vol C Tables 4.2.6.8 and 6.1.1.4'

loop_
_geom_angle_atom_site_label_1
_geom_angle_atom_site_label_2
_geom_angle_atom_site_label_3
_geom_angle
_geom_angle_site_symmetry_1
_geom_angle_site_symmetry_3
C17 N12 C13 121.7(2) . .
C17 N12 C14 111.9(2) . .
C13 N12 C14 123.0(3) . .
C19 N11 C18 121.0(2) . .
C19 N11 C8 113.3(2) . .
C18 N11 C8 124.2(2) . .
C16 N10 C3 120.7(2) . .
C16 N10 C8 113.1(2) . .
C3 N10 C8 125.0(3) . .
C16 N9 C6 120.3(2) . .
C16 N9 C4 113.7(2) . .
C6 N9 C4 124.9(2) . .
C10 N8 C11 123.2(2) . .
C10 N8 C5 112.4(2) . .
C11 N8 C5 124.3(2) . .
C10 N7 C3 121.2(2) 2_666 .
C10 N7 C12 111.6(2) 2_666 .
C3 N7 C12 121.9(2) . .
C17 N6 C20 112.4(2) . .
C17 N6 C11 122.4(2) . .
C20 N6 C11 123.6(2) . .
C7 N5 C12 112.1(2) . .
C7 N5 C18 123.1(2) . .
C12 N5 C18 123.7(2) . .
C15 N4 C9 123.3(2) . .
C15 N4 C20 112.5(2) . .
C9 N4 C20 123.2(3) . .
C15 N3 C6 122.5(2) . .
C15 N3 C14 112.5(2) . .
C6 N3 C14 123.3(2) . .
C19 N2 C13 120.9(2) . .
C19 N2 C4 113.0(2) . .
C13 N2 C4 125.1(2) . .
C7 N1 C5 112.6(2) . 2_666
C7 N1 C9 121.5(2) . 2_666
C5 N1 C9 123.4(2) 2_666 2_666
N6 C20 N4 115.2(2) . .
N6 C20 C14 103.2(2) . .
N4 C20 C14 103.1(2) . .
O3 C19 N11 126.3(3) . .
O3 C19 N2 125.4(3) . .
N11 C19 N2 108.2(2) . .
N5 C18 N11 114.6(2) . .
O4 C17 N12 126.4(3) . .
O4 C17 N6 125.9(3) . .
N12 C17 N6 107.6(2) . .
O2 C16 N10 126.0(3) . .
O2 C16 N9 125.8(3) . .
N10 C16 N9 108.2(2) . .
O5 C15 N4 126.0(3) . .
O5 C15 N3 126.1(3) . .
N4 C15 N3 107.9(2) . .
N3 C14 N12 115.3(2) . .
N3 C14 C20 103.5(2) . .
N12 C14 C20 103.5(2) . .
N12 C13 N2 114.8(2) . .
N5 C12 N7 114.5(2) . .
N5 C12 C5 103.6(2) . 2_666
N7 C12 C5 103.2(2) . 2_666
N8 C11 N6 113.7(2) . .
O1 C10 N8 125.4(3) . .
O1 C10 N7 126.2(3) . 2_666
N8 C10 N7 108.5(2) . 2_666
N4 C9 N1 112.9(2) . 2_666
N11 C8 N10 113.3(2) . .
N11 C8 C1 113.0(2) . .
N10 C8 C1 110.4(3) . .
N11 C8 C4 102.5(2) . .
N10 C8 C4 102.4(2) . .
C1 C8 C4 114.7(2) . .
O6 C7 N1 126.2(3) . .
O6 C7 N5 125.9(3) . .
N1 C7 N5 107.8(2) . .
N3 C6 N9 113.8(2) . .
N1 C5 N8 115.7(2) 2_666 .
N1 C5 C12 102.8(2) 2_666 2_666
N8 C5 C12 103.1(2) . 2_666
N9 C4 N2 113.9(2) . .
N9 C4 C2 112.0(2) . .
N2 C4 C2 110.9(2) . .
N9 C4 C8 102.1(2) . .
N2 C4 C8 102.2(2) . .
C2 C4 C8 115.2(3) . .
N10 C3 N7 113.6(2) . .
C21 C21 C22 115.9(8) 2_666 .
C23 C22 C21 117.0(6) . .
C22 C23 C24 117.8(5) . .
C23 C24 C25 115.4(4) . .
N13 C25 C24 111.5(4) . .
O03 N01 O02 121.9(5) . .
O03 N01 O01 120.0(5) . .
O02 N01 O01 118.1(5) . .

loop_
_geom_bond_atom_site_label_1
_geom_bond_atom_site_label_2
_geom_bond_distance
_geom_bond_site_symmetry_2
O6 C7 1.217(3) .
O5 C15 1.220(3) .
O4 C17 1.214(3) .
O3 C19 1.215(3) .
O2 C16 1.216(3) .
O1 C10 1.219(3) .
N12 C17 1.372(4) .
N12 C13 1.446(4) .
N12 C14 1.453(3) .
N11 C19 1.364(4) .
N11 C18 1.448(4) .
N11 C8 1.459(3) .
N10 C16 1.364(4) .
N10 C3 1.450(4) .
N10 C8 1.461(4) .
N9 C16 1.365(4) .
N9 C6 1.446(4) .
N9 C4 1.454(3) .
N8 C10 1.366(4) .
N8 C11 1.446(4) .
N8 C5 1.452(4) .
N7 C10 1.367(4) 2_666
N7 C3 1.453(4) .
N7 C12 1.457(4) .
N6 C17 1.377(4) .
N6 C20 1.446(4) .
N6 C11 1.453(4) .
N5 C7 1.376(4) .
N5 C12 1.448(4) .
N5 C18 1.448(4) .
N4 C15 1.367(4) .
N4 C9 1.440(4) .
N4 C20 1.449(4) .
N3 C15 1.369(4) .
N3 C6 1.442(4) .
N3 C14 1.445(4) .
N2 C19 1.373(4) .
N2 C13 1.452(4) .
N2 C4 1.462(4) .
N1 C7 1.365(4) .
N1 C5 1.446(4) 2_666
N1 C9 1.449(4) 2_666
C20 C14 1.548(4) .
C12 C5 1.551(4) 2_666
C10 N7 1.367(4) 2_666
C9 N1 1.449(4) 2_666
C8 C1 1.516(5) .
C8 C4 1.592(4) .
C5 N1 1.446(4) 2_666
C5 C12 1.551(4) 2_666
C4 C2 1.510(4) .
N13 C25 1.488(6) .
C21 C21 1.323(13) 2_666
C21 C22 1.514(9) .
C22 C23 1.414(7) .
C23 C24 1.519(6) .
C24 C25 1.544(7) .
N01 O03 1.228(5) .
N01 O02 1.230(5) .
N01 O01 1.246(5) .
